data_2006992
loop_
_publ_author_name
'Andres E. Goeta'
'Carlos E. Boschetti'
'Oreste Mascaretti'
'Graciela Punte'

_publ_section_title
;
 6\a-Chloro-3\a-hydroxymethyl-2,2-dimethylpenam 1,1-Dioxide
;
_journal_issue 2
_journal_name_full 'Acta Crystallographica Section C'
_journal_page_first 242
_journal_page_last 244
_journal_paper_doi 10.1107/S0108270197013103
_journal_volume 54
_journal_year 1998
_chemical_formula_sum 'C8 H12 Cl N O4 S'
_chemical_formula_weight 253.70
_chemical_melting_point 386
_chemical_name_systematic
;
6-\a-Chloro-3-\a-Hydroximethyl-2,2-Dimethyl-Penam-1,1-Dioxide,
;
_space_group_IT_number 146
_symmetry_cell_setting trigonal
_symmetry_space_group_name_Hall 'R 3'
_symmetry_space_group_name_H-M 'R 3 :H'
_audit_creation_method SHELXL
_cell_angle_alpha 90.00
_cell_angle_beta 90.00
_cell_angle_gamma 120.00
_cell_formula_units_Z 9
_cell_length_a 21.511(5)
_cell_length_b 21.511(5)
_cell_length_c 6.369(9)
_cell_measurement_reflns_used 24
_cell_measurement_temperature 150(2)
_cell_measurement_theta_max 11
_cell_measurement_theta_min 8
_cell_volume 2552(4)
_computing_cell_refinement 'MSC/AFC Diffractometer Control Software'
_computing_data_collection
;
MSC/AFC Diffractometer Control Software
(Molecular Structure Corporation, 1991)
;
_computing_data_reduction 'TEXSAN (Molecular Structure Corporation, 1989)'
_computing_molecular_graphics SHELXTL
_computing_publication_material SHELXTL
_computing_structure_refinement SHELXTL
_computing_structure_solution 'SHELXTL (Sheldrick, 1995)'
_diffrn_ambient_temperature 150(2)
_diffrn_measurement_device 'Rigaku AFC-6S 4-circle diffractometer'
_diffrn_measurement_method '2\q/\w scans'
_diffrn_radiation_monochromator graphite
_diffrn_radiation_source 'fine-focus sealed tube'
_diffrn_radiation_type MoK\a
_diffrn_radiation_wavelength 0.71073
_diffrn_reflns_av_R_equivalents 0.0150
_diffrn_reflns_av_sigmaI/netI 0.0293
_diffrn_reflns_limit_h_max 23
_diffrn_reflns_limit_h_min -23
_diffrn_reflns_limit_k_max 27
_diffrn_reflns_limit_k_min 0
_diffrn_reflns_limit_l_max 8
_diffrn_reflns_limit_l_min 0
_diffrn_reflns_number 1400
_diffrn_reflns_theta_max 27
_diffrn_reflns_theta_min 3.28
_diffrn_standards_decay_% +-0.5
_diffrn_standards_interval_count 100
_diffrn_standards_number 3
_exptl_absorpt_coefficient_mu 0.515
_exptl_absorpt_correction_type none
_exptl_crystal_colour colourless
_exptl_crystal_density_diffrn 1.486
_exptl_crystal_density_meas ?
_exptl_crystal_description prism
_exptl_crystal_F_000 1188
_exptl_crystal_size_max 0.30
_exptl_crystal_size_mid 0.20
_exptl_crystal_size_min 0.20
_refine_diff_density_max 0.20
_refine_diff_density_min -0.19
_refine_ls_abs_structure_details 'Flack (1983) parameter = 0.18(12)'
_refine_ls_abs_structure_Flack 0.18(12)
_refine_ls_extinction_coef none
_refine_ls_extinction_method none
_refine_ls_goodness_of_fit_all 1.062
_refine_ls_goodness_of_fit_obs 1.074
_refine_ls_hydrogen_treatment mixed
_refine_ls_matrix_type full
_refine_ls_number_parameters 143
_refine_ls_number_reflns 1347
_refine_ls_number_restraints 1
_refine_ls_restrained_S_all 1.061
_refine_ls_restrained_S_obs 1.074
_refine_ls_R_factor_all 0.0291
_refine_ls_R_factor_obs .0227
_refine_ls_shift/esd_max 0.001
_refine_ls_shift/esd_mean 0.000
_refine_ls_structure_factor_coef Fsqd
_refine_ls_weighting_details 'w = 1/[\s^2^(Fo^2^)+(0.032P)^2^+0.663P] where P=(Fo^2^+2Fc^2^)/3'
_refine_ls_weighting_scheme calc
_refine_ls_wR_factor_all 0.0601
_refine_ls_wR_factor_obs .0582
_reflns_number_observed 1246
_reflns_number_total 1347
_reflns_observed_criterion >2sigma(I)
_cod_data_source_file bm1175.cif
_cod_data_source_block 1
_cod_depositor_comments
;
The following automatic conversions were performed:

'_exptl_crystal_density_meas' value 'not measured' was changed to '?'
- the value is perceived as not measured.

Automatic conversion script
Id: cif_fix_values 3008 2015-01-20 13:52:24Z robertas 

The following automatic conversions were performed:

'_refine_ls_weighting_scheme' value 'calc w =
1/[\s^2^(Fo^2^)+(0.032P)^2^+0.663P] where P=(Fo^2^+2Fc^2^)/3' was
changed to 'calc'. New tag '_refine_ls_weighting_details' was
created. The value of the new tag was set to 'w =
1/[\s^2^(Fo^2^)+(0.032P)^2^+0.663P] where P=(Fo^2^+2Fc^2^)/3'.

Automatic conversion script
Id: cif_fix_values 3143 2015-03-26 13:38:13Z robertas 
;
_cod_original_sg_symbol_H-M 'R 3'
_cod_database_code 2006992

loop_
_symmetry_equiv_pos_as_xyz
'x, y, z'
'-y, x-y, z'
'-x+y, -x, z'
'x+2/3, y+1/3, z+1/3'
'-y+2/3, x-y+1/3, z+1/3'
'-x+y+2/3, -x+1/3, z+1/3'
'x+1/3, y+2/3, z+2/3'
'-y+1/3, x-y+2/3, z+2/3'
'-x+y+1/3, -x+2/3, z+2/3'

loop_
_atom_site_aniso_label
_atom_site_aniso_U_11
_atom_site_aniso_U_22
_atom_site_aniso_U_33
_atom_site_aniso_U_12
_atom_site_aniso_U_13
_atom_site_aniso_U_23
S(1) .0265(3) .0199(3) .0141(2) .0104(2) -.0006(2) -.0023(2)
C(2) .0274(12) .0157(10) .0137(11) .0074(9) -.0020(10) .0007(9)
C(3) .0199(11) .0166(10) .0148(10) .0053(9) .0004(9) -.0003(8)
N(4) .0163(9) .0183(9) .0175(9) .0055(8) .0017(8) -.0026(8)
C(5) .0191(10) .0179(11) .0178(11) .0086(9) .0010(9) -.0001(9)
C(6) .0187(11) .0210(11) .0330(14) .0080(10) -.0025(10) -.0055(10)
C(7) .0159(10) .0185(11) .0306(13) .0025(9) .0018(10) -.0074(10)
O(8) .0229(9) .0357(11) .0316(10) .0052(8) .0079(8) -.0131(9)
C(l9) .0411(4) .0469(4) .0548(5) .0319(4) -.0067(4) -.0056(4)
O(10) .0188(8) .0189(8) .0219(9) .0059(7) -.0014(7) -.0006(8)
O(11) .0346(10) .0256(9) .0267(10) .0109(8) -.0090(8) -.0098(8)
O(12) .0389(11) .0362(10) .0180(8) .0248(9) .0059(8) .0020(8)
C(13) .0408(15) .0242(12) .0298(14) .0189(12) -.0067(12) -.0013(11)
C(14) .0371(15) .0205(12) .0196(12) .0031(11) .0045(11) .0008(10)
C(15) .0172(11) .0199(10) .0215(11) .0086(9) -.0026(9) -.0022(9)

loop_
_atom_site_label
_atom_site_fract_x
_atom_site_fract_y
_atom_site_fract_z
_atom_site_U_iso_or_equiv
_atom_site_thermal_displace_type
_atom_site_calc_flag
_atom_site_refinement_flags
_atom_site_occupancy
_atom_site_disorder_group
_atom_site_type_symbol
S(1) .49814(3) .55304(3) .95554(10) .02071(13) Uani d . 1 . S
C(2) .47239(13) .56608(12) .6898(4) .0204(5) Uani d . 1 . C
C(3) .43388(12) .48841(12) .5961(4) .0188(4) Uani d . 1 . C
N(4) .47399(10) .45467(10) .6785(4) .0188(4) Uani d . 1 . N
C(5) .50040(12) .47120(12) .8971(4) .0186(4) Uani d . 1 . C
C(6) .57168(13) .47733(13) .8225(5) .0251(5) Uani d . 1 . C
C(7) .53820(13) .46302(13) .6009(5) .0244(5) Uani d . 1 . C
O(8) .55734(10) .46092(11) .4251(4) .0343(5) Uani d . 1 . O
Cl(9) .59147(4) .41196(4) .9177(2) .0432(2) Uani d . 1 . Cl
O(10) .32490(9) .37382(10) .5517(3) .0214(4) Uani d . 1 . O
O(11) .56801(11) .61125(10) 1.0134(3) .0308(4) Uani d . 1 . O
O(12) .43912(10) .53330(10) 1.0978(3) .0284(4) Uani d . 1 . O
C(13) .4246(2) .59965(15) .7097(5) .0304(6) Uani d . 1 . C
C(14) .5415(2) .61505(14) .5680(4) .0307(6) Uani d . 1 . C
C(15) .35454(12) .44325(12) .6474(4) .0198(5) Uani d . 1 . C
H(31) .43944(12) .49207(12) .4400(4) .023 Uiso calc R 1 . H
H(51) .47275(12) .43113(12) .9984(4) .022 Uiso calc R 1 . H
H(61) .61325(13) .52719(13) .8375(5) .030 Uiso calc R 1 . H
H(101) .320(2) .351(2) .643(7) .046(12) Uiso d . 1 . H
H(131) .4056(10) .6014(11) .5712(7) .046 Uiso calc R 1 . H
H(132) .4528(3) .6485(5) .766(3) .046 Uiso calc R 1 . H
H(133) .3846(7) .5706(7) .805(3) .046 Uiso calc R 1 . H
H(141) .5294(2) .6203(10) .4232(11) .046 Uiso calc R 1 . H
H(142) .5725(5) .5938(6) .568(3) .046 Uiso calc R 1 . H
H(143) .5666(6) .6623(4) .635(2) .046 Uiso calc R 1 . H
H(151) .34809(12) .43781(12) .8015(4) .024 Uiso calc R 1 . H
H(152) .32887(12) .46768(12) .5956(4) .024 Uiso calc R 1 . H

loop_
_atom_type_symbol
_atom_type_description
_atom_type_scat_dispersion_real
_atom_type_scat_dispersion_imag
_atom_type_scat_source
C C 0.0033 0.0016 'International Tables Vol C Tables 4.2.6.8 and 6.1.1.4'
H H 0.0000 0.0000 'International Tables Vol C Tables 4.2.6.8 and 6.1.1.4'
N N 0.0061 0.0033 'International Tables Vol C Tables 4.2.6.8 and 6.1.1.4'
O O 0.0106 0.0060 'International Tables Vol C Tables 4.2.6.8 and 6.1.1.4'
S S 0.1246 0.1234 'International Tables Vol C Tables 4.2.6.8 and 6.1.1.4'
Cl Cl 0.1484 0.1585 'International Tables Vol C Tables 4.2.6.8 and 6.1.1.4'

loop_
_geom_angle_atom_site_label_1
_geom_angle_atom_site_label_2
_geom_angle_atom_site_label_3
_geom_angle
_geom_angle_publ_flag
O(12) S(1) O(11) 118.52(14) yes
O(12) S(1) C(5) 106.78(11) yes
O(11) S(1) C(5) 111.77(12) yes
O(12) S(1) C(2) 109.55(13) yes
O(11) S(1) C(2) 111.36(12) yes
C(5) S(1) C(2) 96.58(12) yes
C(13) C(2) C(14) 111.5(2) yes
C(13) C(2) C(3) 114.4(2) yes
C(14) C(2) C(3) 110.7(2) yes
C(13) C(2) S(1) 108.6(2) yes
C(14) C(2) S(1) 107.9(2) yes
C(3) C(2) S(1) 103.1(2) yes
N(4) C(3) C(15) 110.8(2) yes
N(4) C(3) C(2) 105.2(2) yes
C(15) C(3) C(2) 115.2(2) yes
C(7) N(4) C(3) 126.7(2) yes
C(7) N(4) C(5) 93.8(2) yes
C(3) N(4) C(5) 117.8(2) yes
N(4) C(5) C(6) 88.6(2) yes
N(4) C(5) S(1) 103.4(2) yes
C(6) C(5) S(1) 119.0(2) yes
C(7) C(6) C(5) 85.4(2) yes
C(7) C(6) Cl(9) 115.4(2) yes
C(5) C(6) Cl(9) 116.7(2) yes
O(8) C(7) N(4) 131.5(3) yes
O(8) C(7) C(6) 136.5(2) yes
N(4) C(7) C(6) 92.0(2) yes
O(10) C(15) C(3) 110.3(2) yes
C(15) O(10) H(101) 102.(3) no
N(4) C(3) H(31) 108.45(13) no
C(15) C(3) H(31) 108.45(13) no
C(2) C(3) H(31) 108.45(13) no
N(4) C(5) H(51) 114.13(13) no
C(6) C(5) H(51) 114.13(14) no
S(1) C(5) H(51) 114.13(9) no
C(7) C(6) H(61) 112.25(13) no
C(5) C(6) H(61) 112.25(13) no
Cl(9) C(6) H(61) 112.25(8) no
C(2) C(13) H(131) 109.47(14) no
C(2) C(13) H(132) 109.47(14) no
H(131) C(13) H(132) 109.5 no
C(2) C(13) H(133) 109.47(14) no
H(131) C(13) H(133) 109.5 no
H(132) C(13) H(133) 109.5 no
C(2) C(14) H(141) 109.47(15) no
C(2) C(14) H(142) 109.47(15) no
H(141) C(14) H(142) 109.5 no
C(2) C(14) H(143) 109.47(14) no
H(141) C(14) H(143) 109.5 no
H(142) C(14) H(143) 109.5 no
O(10) C(15) H(151) 109.60(14) no
C(3) C(15) H(151) 109.60(13) no
O(10) C(15) H(152) 109.60(12) no
C(3) C(15) H(152) 109.60(13) no
H(151) C(15) H(152) 108.1 no

loop_
_geom_bond_atom_site_label_1
_geom_bond_atom_site_label_2
_geom_bond_site_symmetry_2
_geom_bond_distance
_geom_bond_publ_flag
S(1) O(12) . 1.440(2) yes
S(1) O(11) . 1.442(2) yes
S(1) C(5) . 1.824(2) yes
S(1) C(2) . 1.845(3) yes
C(2) C(13) . 1.529(4) yes
C(2) C(14) . 1.535(3) yes
C(2) C(3) . 1.565(3) yes
C(3) N(4) . 1.474(3) yes
C(3) C(15) . 1.518(3) yes
N(4) C(7) . 1.392(3) yes
N(4) C(5) . 1.478(4) yes
C(5) C(6) . 1.547(3) yes
C(6) C(7) . 1.544(4) yes
C(6) Cl(9) . 1.768(3) yes
C(7) O(8) . 1.202(4) yes
O(10) C(15) . 1.434(3) yes
C(3) H(31) . 1.00 no
C(5) H(51) . 1.00 no
C(6) H(61) . 1.00 no
O(10) H(101) . .73(4) no
C(13) H(131) . .98 no
C(13) H(132) . .98 no
C(13) H(133) . .98 no
C(14) H(141) . .98 no
C(14) H(142) . .98 no
C(14) H(143) . .98 no
C(15) H(151) . .99 no
C(15) H(152) . .99 no

loop_
_geom_torsion_atom_site_label_1
_geom_torsion_atom_site_label_2
_geom_torsion_atom_site_label_3
_geom_torsion_atom_site_label_4
_geom_torsion
_geom_torsion_publ_flag
O(12) S(1) C(2) C(13) 36.1(2) no
O(11) S(1) C(2) C(13) -97.0(2) no
C(5) S(1) C(2) C(13) 146.5(2) no
O(12) S(1) C(2) C(14) 157.1(2) no
O(11) S(1) C(2) C(14) 24.1(2) no
C(5) S(1) C(2) C(14) -92.4(2) no
O(12) S(1) C(2) C(3) -85.7(2) no
O(11) S(1) C(2) C(3) 141.2(2) no
C(5) S(1) C(2) C(3) 24.7(2) no
C(13) C(2) C(3) N(4) -154.4(2) no
C(14) C(2) C(3) N(4) 78.5(2) no
S(1) C(2) C(3) N(4) -36.6(2) no
C(13) C(2) C(3) C(15) -32.0(3) no
C(14) C(2) C(3) C(15) -159.1(2) no
S(1) C(2) C(3) C(15) 85.8(2) no
C(15) C(3) N(4) C(7) 153.8(2) no
C(2) C(3) N(4) C(7) -81.0(3) no
C(15) C(3) N(4) C(5) -87.2(2) no
C(2) C(3) N(4) C(5) 38.0(2) no
C(7) N(4) C(5) C(6) -2.8(2) no
C(3) N(4) C(5) C(6) -138.2(2) no
C(7) N(4) C(5) S(1) 116.7(2) no
C(3) N(4) C(5) S(1) -18.7(2) no
O(12) S(1) C(5) N(4) 107.4(2) no
O(11) S(1) C(5) N(4) -121.5(2) no
C(2) S(1) C(5) N(4) -5.3(2) no
O(12) S(1) C(5) C(6) -156.6(2) no
O(11) S(1) C(5) C(6) -25.5(2) no
C(2) S(1) C(5) C(6) 90.6(2) no
N(4) C(5) C(6) C(7) 2.5(2) no
S(1) C(5) C(6) C(7) -102.1(2) no
N(4) C(5) C(6) Cl(9) -113.7(2) no
S(1) C(5) C(6) Cl(9) 141.7(2) no
C(3) N(4) C(7) O(8) -46.5(4) no
C(5) N(4) C(7) O(8) -175.7(3) no
C(3) N(4) C(7) C(6) 132.0(2) no
C(5) N(4) C(7) C(6) 2.8(2) no
C(5) C(6) C(7) O(8) 175.7(3) no
Cl(9) C(6) C(7) O(8) -66.9(4) no
C(5) C(6) C(7) N(4) -2.7(2) no
Cl(9) C(6) C(7) N(4) 114.8(2) no
N(4) C(3) C(15) O(10) -61.4(3) no
C(2) C(3) C(15) O(10) 179.3(2) no

loop_
_cod_related_entry_id
_cod_related_entry_database
_cod_related_entry_code
1 ChemSpider 21186105
